data_4035236
loop_
_publ_author_name
'Halli, Juliette'
'Kramer, Philipp'
'Grimmer, Jennifer'
'Bolte, Michael'
'Manolikakes, Georg'

_publ_section_title
;
 Bi(OTf)<sub>3</sub>-Catalyzed Diastereoselective One-Pot Synthesis of
 1,3-Diamines with Three Continuous Stereogenic Centers.
;
_journal_issue 19
_journal_name_full 'The Journal of organic chemistry'
_journal_page_first 12007
_journal_page_last 12022
_journal_paper_doi 10.1021/acs.joc.8b01925
_journal_volume 83
_journal_year 2018
_chemical_formula_moiety 'C27 H32 N2 O4'
_chemical_formula_sum 'C27 H32 N2 O4'
_chemical_formula_weight 448.54
_space_group_crystal_system monoclinic
_space_group_IT_number 14
_space_group_name_Hall '-P 2yn'
_space_group_name_H-M_alt 'P 1 21/n 1'
_atom_sites_solution_hydrogens mixed
_audit_creation_method SHELXL-2014/6
_cell_angle_alpha 90
_cell_angle_beta 91.853(5)
_cell_angle_gamma 90
_cell_formula_units_Z 4
_cell_length_a 5.3292(3)
_cell_length_b 20.4942(8)
_cell_length_c 21.4516(12)
_cell_measurement_reflns_used 21648
_cell_measurement_temperature 173(2)
_cell_measurement_theta_max 26.8
_cell_measurement_theta_min 1.9
_cell_volume 2341.7(2)
_computing_cell_refinement 'X-Area (Stoe & Cie, 2001)'
_computing_data_collection 'X-Area (Stoe & Cie, 2001)'
_computing_data_reduction 'X-Area (Stoe & Cie, 2001)'
_computing_molecular_graphics 'XP in SHELXTL-Plus (Sheldrick, 2008)'
_computing_publication_material SHELXL
_computing_structure_refinement 'SHELXL-2014/6 (Sheldrick, 2014)'
_computing_structure_solution 'SHELXS (Sheldrick, 2008)'
_diffrn_ambient_temperature 173(2)
_diffrn_measured_fraction_theta_full 0.997
_diffrn_measured_fraction_theta_max 0.996
_diffrn_measurement_device_type 'STOE IPDS II two-circle-diffractometer'
_diffrn_measurement_method \w
_diffrn_radiation_type MoK\a
_diffrn_radiation_wavelength 0.71073
_diffrn_reflns_av_R_equivalents 0.0804
_diffrn_reflns_av_unetI/netI 0.0454
_diffrn_reflns_Laue_measured_fraction_full 0.997
_diffrn_reflns_Laue_measured_fraction_max 0.996
_diffrn_reflns_limit_h_max 6
_diffrn_reflns_limit_h_min -6
_diffrn_reflns_limit_k_max 25
_diffrn_reflns_limit_k_min -25
_diffrn_reflns_limit_l_max 26
_diffrn_reflns_limit_l_min -26
_diffrn_reflns_number 20310
_diffrn_reflns_point_group_measured_fraction_full 0.997
_diffrn_reflns_point_group_measured_fraction_max 0.996
_diffrn_reflns_theta_full 25.000
_diffrn_reflns_theta_max 26.326
_diffrn_reflns_theta_min 1.987
_diffrn_source 'Genix 3D I\mS microfocus X-ray source'
_exptl_absorpt_coefficient_mu 0.085
_exptl_absorpt_correction_T_max 1.000
_exptl_absorpt_correction_T_min 0.311
_exptl_absorpt_correction_type multi-scan
_exptl_absorpt_process_details 'X-Area (Stoe & Cie, 2001)'
_exptl_crystal_colour colourless
_exptl_crystal_density_diffrn 1.272
_exptl_crystal_description rod
_exptl_crystal_F_000 960
_exptl_crystal_size_max 0.270
_exptl_crystal_size_mid 0.140
_exptl_crystal_size_min 0.120
_refine_diff_density_max 0.308
_refine_diff_density_min -0.176
_refine_diff_density_rms 0.051
_refine_ls_extinction_coef 0.010(2)
_refine_ls_extinction_expression Fc^*^=kFc[1+0.001xFc^2^\l^3^/sin(2\q)]^-1/4^
_refine_ls_extinction_method SHELXL
_refine_ls_goodness_of_fit_ref 1.059
_refine_ls_hydrogen_treatment mixed
_refine_ls_matrix_type full
_refine_ls_number_parameters 308
_refine_ls_number_reflns 4754
_refine_ls_number_restraints 0
_refine_ls_restrained_S_all 1.059
_refine_ls_R_factor_all 0.0584
_refine_ls_R_factor_gt 0.0515
_refine_ls_shift/su_max 0.000
_refine_ls_shift/su_mean 0.000
_refine_ls_structure_factor_coef Fsqd
_refine_ls_weighting_details 'w=1/[\s^2^(Fo^2^)+(0.0709P)^2^+0.8275P] where P=(Fo^2^+2Fc^2^)/3'
_refine_ls_weighting_scheme calc
_refine_ls_wR_factor_gt 0.1343
_refine_ls_wR_factor_ref 0.1384
_reflns_Friedel_coverage 0.000
_reflns_number_gt 4172
_reflns_number_total 4754
_reflns_threshold_expression 'I > 2\s(I)'
_cod_data_source_file jo8b01925_si_001.cif
_cod_data_source_block ma17
_cod_original_sg_symbol_H-M 'P 21/n'
_cod_database_code 4035236
_shelx_space_group_comment
; 
The symmetry employed for this shelxl refinement is uniquely defined 
by the following loop, which should always be used as a source of 
symmetry information in preference to the above space-group names. 
They are only intended as comments. 
;
_shelx_estimated_absorpt_t_min 0.977
_shelx_estimated_absorpt_t_max 0.990
_shelxl_version_number 2014/6

loop_
_space_group_symop_operation_xyz
'x, y, z'
'-x+1/2, y+1/2, -z+1/2'
'-x, -y, -z'
'x-1/2, -y-1/2, z-1/2'

loop_
_atom_site_label
_atom_site_type_symbol
_atom_site_fract_x
_atom_site_fract_y
_atom_site_fract_z
_atom_site_U_iso_or_equiv
_atom_site_adp_type
_atom_site_occupancy
_atom_site_site_symmetry_order
_atom_site_calc_flag
_atom_site_refinement_flags_posn
_atom_site_refinement_flags_adp
O1 O 0.7222(2) 0.16472(7) 0.65975(5) 0.0372(3) Uani 1 1 d . .
O2 O 0.7001(2) 0.33634(7) 0.65308(5) 0.0366(3) Uani 1 1 d . .
O3 O 0.3924(2) 0.34894(5) 0.57748(5) 0.0273(3) Uani 1 1 d . .
O42 O 0.3906(2) 0.41148(5) 0.81416(5) 0.0286(3) Uani 1 1 d . .
N1 N 0.3134(3) 0.18436(6) 0.67904(6) 0.0254(3) Uani 1 1 d . .
H1 H 0.164(4) 0.1812(8) 0.6639(8) 0.020(4) Uiso 1 1 d . .
N2 N 0.2865(3) 0.32678(6) 0.67374(6) 0.0255(3) Uani 1 1 d . .
H2 H 0.136(4) 0.3314(10) 0.6578(10) 0.038(5) Uiso 1 1 d . .
C1 C 0.5018(3) 0.16878(7) 0.64136(7) 0.0250(3) Uani 1 1 d . .
C2 C 0.3561(3) 0.19654(7) 0.74576(6) 0.0238(3) Uani 1 1 d . .
H2A H 0.5382 0.2070 0.7523 0.029 Uiso 1 1 calc R U
C3 C 0.2056(3) 0.25708(7) 0.76712(7) 0.0241(3) Uani 1 1 d . .
H3 H 0.0284 0.2533 0.7508 0.029 Uiso 1 1 calc R U
C4 C 0.3222(3) 0.32083(7) 0.74143(6) 0.0241(3) Uani 1 1 d . .
H4 H 0.5071 0.3187 0.7506 0.029 Uiso 1 1 calc R U
C5 C 0.4799(3) 0.33742(7) 0.63626(7) 0.0238(3) Uani 1 1 d . .
C6 C 0.2063(4) 0.25993(8) 0.83844(7) 0.0396(4) Uani 1 1 d . .
H6A H 0.1112 0.2982 0.8516 0.059 Uiso 1 1 calc R U
H6B H 0.1286 0.2203 0.8545 0.059 Uiso 1 1 calc R U
H6C H 0.3797 0.2631 0.8548 0.059 Uiso 1 1 calc R U
C11 C 0.4263(3) 0.15646(7) 0.57428(7) 0.0249(3) Uani 1 1 d . .
C12 C 0.5848(3) 0.11827(9) 0.53919(8) 0.0366(4) Uani 1 1 d . .
H12 H 0.7334 0.1004 0.5579 0.044 Uiso 1 1 calc R U
C13 C 0.5248(4) 0.10636(10) 0.47664(9) 0.0464(5) Uani 1 1 d . .
H13 H 0.6318 0.0796 0.4530 0.056 Uiso 1 1 calc R U
C14 C 0.3126(4) 0.13288(9) 0.44859(8) 0.0399(4) Uani 1 1 d . .
H14 H 0.2743 0.1249 0.4057 0.048 Uiso 1 1 calc R U
C15 C 0.1567(4) 0.17089(10) 0.48302(8) 0.0397(4) Uani 1 1 d . .
H15 H 0.0104 0.1895 0.4639 0.048 Uiso 1 1 calc R U
C16 C 0.2126(3) 0.18225(8) 0.54610(7) 0.0337(4) Uani 1 1 d . .
H16 H 0.1023 0.2080 0.5698 0.040 Uiso 1 1 calc R U
C21 C 0.3053(3) 0.13445(7) 0.78253(6) 0.0242(3) Uani 1 1 d . .
C22 C 0.0902(3) 0.09723(8) 0.77111(7) 0.0305(3) Uani 1 1 d . .
H22 H -0.0337 0.1118 0.7415 0.037 Uiso 1 1 calc R U
C23 C 0.0552(3) 0.03872(8) 0.80278(8) 0.0337(4) Uani 1 1 d . .
H23 H -0.0918 0.0135 0.7945 0.040 Uiso 1 1 calc R U
C24 C 0.2348(3) 0.01725(8) 0.84634(8) 0.0348(4) Uani 1 1 d . .
H24 H 0.2129 -0.0231 0.8673 0.042 Uiso 1 1 calc R U
C25 C 0.4451(3) 0.05463(8) 0.85908(8) 0.0345(4) Uani 1 1 d . .
H25 H 0.5660 0.0406 0.8897 0.041 Uiso 1 1 calc R U
C26 C 0.4809(3) 0.11284(8) 0.82722(7) 0.0298(3) Uani 1 1 d . .
H26 H 0.6271 0.1381 0.8361 0.036 Uiso 1 1 calc R U
C31 C 0.5663(3) 0.36341(8) 0.52697(7) 0.0273(3) Uani 1 1 d . .
C32 C 0.7121(4) 0.42558(9) 0.54154(8) 0.0391(4) Uani 1 1 d . .
H32A H 0.8266 0.4346 0.5078 0.059 Uiso 1 1 calc R U
H32B H 0.5947 0.4620 0.5455 0.059 Uiso 1 1 calc R U
H32C H 0.8090 0.4201 0.5808 0.059 Uiso 1 1 calc R U
C33 C 0.3868(4) 0.37347(11) 0.47143(8) 0.0435(5) Uani 1 1 d . .
H33A H 0.4827 0.3836 0.4344 0.065 Uiso 1 1 calc R U
H33B H 0.2888 0.3336 0.4640 0.065 Uiso 1 1 calc R U
H33C H 0.2732 0.4097 0.4800 0.065 Uiso 1 1 calc R U
C34 C 0.7378(3) 0.30607(9) 0.51569(8) 0.0360(4) Uani 1 1 d . .
H34A H 0.8511 0.3168 0.4821 0.054 Uiso 1 1 calc R U
H34B H 0.8366 0.2964 0.5539 0.054 Uiso 1 1 calc R U
H34C H 0.6368 0.2678 0.5038 0.054 Uiso 1 1 calc R U
C41 C 0.2265(3) 0.38168(7) 0.77206(7) 0.0258(3) Uani 1 1 d . .
C43 C 0.2686(3) 0.46605(7) 0.83613(7) 0.0298(3) Uani 1 1 d . .
C45 C 0.0101(3) 0.41559(8) 0.76780(8) 0.0320(4) Uani 1 1 d . .
H45 H -0.1333 0.4054 0.7422 0.038 Uiso 1 1 calc R U
C44 C 0.0384(3) 0.47002(8) 0.80934(8) 0.0331(4) Uani 1 1 d . .
H44 H -0.0834 0.5028 0.8166 0.040 Uiso 1 1 calc R U
C46 C 0.4147(4) 0.50801(8) 0.88079(8) 0.0377(4) Uani 1 1 d . .
H46A H 0.5206 0.5379 0.8576 0.057 Uiso 1 1 calc R U
H46B H 0.5207 0.4805 0.9082 0.057 Uiso 1 1 calc R U
H46C H 0.2988 0.5332 0.9060 0.057 Uiso 1 1 calc R U

loop_
_atom_site_aniso_label
_atom_site_aniso_U_11
_atom_site_aniso_U_22
_atom_site_aniso_U_33
_atom_site_aniso_U_23
_atom_site_aniso_U_13
_atom_site_aniso_U_12
O1 0.0279(6) 0.0554(8) 0.0284(6) -0.0019(5) 0.0001(5) 0.0088(5)
O2 0.0266(6) 0.0561(8) 0.0271(6) 0.0023(5) 0.0004(5) -0.0007(5)
O3 0.0258(6) 0.0354(6) 0.0210(5) 0.0051(4) 0.0027(4) 0.0002(4)
O42 0.0309(6) 0.0280(5) 0.0268(5) -0.0041(4) -0.0003(4) 0.0012(4)
N1 0.0262(7) 0.0312(7) 0.0189(6) -0.0023(5) 0.0007(5) 0.0044(5)
N2 0.0261(7) 0.0314(7) 0.0190(6) 0.0032(5) 0.0007(5) -0.0007(5)
C1 0.0299(8) 0.0231(7) 0.0222(7) 0.0016(5) 0.0022(6) 0.0034(6)
C2 0.0254(7) 0.0267(7) 0.0192(7) -0.0003(5) 0.0007(5) 0.0026(6)
C3 0.0289(8) 0.0247(7) 0.0190(7) 0.0005(5) 0.0045(5) 0.0020(6)
C4 0.0266(7) 0.0271(7) 0.0184(7) 0.0003(5) 0.0013(5) 0.0004(6)
C5 0.0275(8) 0.0218(7) 0.0222(7) -0.0001(5) 0.0014(6) -0.0004(6)
C6 0.0682(13) 0.0303(8) 0.0210(8) 0.0002(6) 0.0114(7) 0.0062(8)
C11 0.0319(8) 0.0220(7) 0.0211(7) 0.0007(5) 0.0045(6) -0.0012(6)
C12 0.0374(9) 0.0422(9) 0.0305(8) -0.0047(7) 0.0048(7) 0.0095(8)
C13 0.0531(12) 0.0548(11) 0.0318(9) -0.0156(8) 0.0123(8) 0.0063(9)
C14 0.0491(11) 0.0487(10) 0.0221(8) -0.0048(7) 0.0024(7) -0.0132(8)
C15 0.0395(10) 0.0521(11) 0.0271(8) 0.0032(7) -0.0046(7) 0.0008(8)
C16 0.0370(9) 0.0408(9) 0.0234(7) -0.0017(6) 0.0014(6) 0.0078(7)
C21 0.0274(8) 0.0249(7) 0.0204(7) -0.0026(5) 0.0029(5) 0.0030(6)
C22 0.0293(8) 0.0338(8) 0.0282(7) -0.0025(6) -0.0013(6) 0.0024(6)
C23 0.0340(9) 0.0317(8) 0.0357(8) -0.0034(6) 0.0050(7) -0.0051(7)
C24 0.0439(10) 0.0273(8) 0.0337(8) 0.0011(6) 0.0092(7) 0.0027(7)
C25 0.0401(9) 0.0330(8) 0.0301(8) 0.0055(6) -0.0026(7) 0.0059(7)
C26 0.0311(8) 0.0308(8) 0.0274(7) 0.0010(6) -0.0019(6) -0.0005(6)
C31 0.0275(8) 0.0329(8) 0.0218(7) 0.0044(6) 0.0059(6) 0.0006(6)
C32 0.0460(10) 0.0326(8) 0.0395(9) 0.0000(7) 0.0133(8) -0.0066(8)
C33 0.0344(9) 0.0703(13) 0.0258(8) 0.0133(8) 0.0006(7) 0.0011(9)
C34 0.0387(9) 0.0350(8) 0.0349(8) -0.0010(7) 0.0090(7) 0.0042(7)
C41 0.0316(8) 0.0246(7) 0.0213(7) 0.0012(5) 0.0015(6) -0.0032(6)
C43 0.0370(9) 0.0244(7) 0.0284(7) -0.0018(6) 0.0089(6) -0.0007(6)
C45 0.0307(8) 0.0319(8) 0.0333(8) 0.0000(6) -0.0005(6) 0.0006(6)
C44 0.0330(9) 0.0294(8) 0.0373(9) 0.0010(6) 0.0059(7) 0.0060(6)
C46 0.0432(10) 0.0317(8) 0.0384(9) -0.0083(7) 0.0037(7) -0.0010(7)

loop_
_atom_type_symbol
_atom_type_description
_atom_type_scat_dispersion_real
_atom_type_scat_dispersion_imag
_atom_type_scat_source
C C 0.0033 0.0016 'International Tables Vol C Tables 4.2.6.8 and 6.1.1.4'
H H 0.0000 0.0000 'International Tables Vol C Tables 4.2.6.8 and 6.1.1.4'
N N 0.0061 0.0033 'International Tables Vol C Tables 4.2.6.8 and 6.1.1.4'
O O 0.0106 0.0060 'International Tables Vol C Tables 4.2.6.8 and 6.1.1.4'

loop_
_geom_angle_atom_site_label_1
_geom_angle_atom_site_label_2
_geom_angle_atom_site_label_3
_geom_angle
C5 O3 C31 120.89(12)
C41 O42 C43 106.62(12)
C1 N1 C2 122.12(13)
C1 N1 H1 117.4(12)
C2 N1 H1 119.9(12)
C5 N2 C4 121.93(13)
C5 N2 H2 117.6(14)
C4 N2 H2 119.3(14)
O1 C1 N1 123.10(14)
O1 C1 C11 121.27(14)
N1 C1 C11 115.63(14)
N1 C2 C21 109.81(12)
N1 C2 C3 111.04(11)
C21 C2 C3 114.30(11)
N1 C2 H2A 107.1
C21 C2 H2A 107.1
C3 C2 H2A 107.1
C6 C3 C2 109.91(12)
C6 C3 C4 109.51(12)
C2 C3 C4 110.51(12)
C6 C3 H3 109.0
C2 C3 H3 109.0
C4 C3 H3 109.0
N2 C4 C41 109.20(12)
N2 C4 C3 112.39(12)
C41 C4 C3 113.34(12)
N2 C4 H4 107.2
C41 C4 H4 107.2
C3 C4 H4 107.2
O2 C5 N2 124.75(14)
O2 C5 O3 125.48(14)
N2 C5 O3 109.76(13)
C3 C6 H6A 109.5
C3 C6 H6B 109.5
H6A C6 H6B 109.5
C3 C6 H6C 109.5
H6A C6 H6C 109.5
H6B C6 H6C 109.5
C16 C11 C12 119.11(14)
C16 C11 C1 123.19(14)
C12 C11 C1 117.68(14)
C11 C12 C13 119.77(17)
C11 C12 H12 120.1
C13 C12 H12 120.1
C14 C13 C12 120.84(16)
C14 C13 H13 119.6
C12 C13 H13 119.6
C15 C14 C13 119.49(16)
C15 C14 H14 120.3
C13 C14 H14 120.3
C14 C15 C16 120.18(17)
C14 C15 H15 119.9
C16 C15 H15 119.9
C11 C16 C15 120.59(15)
C11 C16 H16 119.7
C15 C16 H16 119.7
C26 C21 C22 118.60(14)
C26 C21 C2 119.71(14)
C22 C21 C2 121.65(14)
C21 C22 C23 120.55(15)
C21 C22 H22 119.7
C23 C22 H22 119.7
C24 C23 C22 120.03(16)
C24 C23 H23 120.0
C22 C23 H23 120.0
C25 C24 C23 119.76(15)
C25 C24 H24 120.1
C23 C24 H24 120.1
C24 C25 C26 120.21(16)
C24 C25 H25 119.9
C26 C25 H25 119.9
C21 C26 C25 120.80(15)
C21 C26 H26 119.6
C25 C26 H26 119.6
O3 C31 C34 110.96(12)
O3 C31 C33 102.05(12)
C34 C31 C33 110.40(14)
O3 C31 C32 110.24(12)
C34 C31 C32 112.12(15)
C33 C31 C32 110.64(15)
C31 C32 H32A 109.5
C31 C32 H32B 109.5
H32A C32 H32B 109.5
C31 C32 H32C 109.5
H32A C32 H32C 109.5
H32B C32 H32C 109.5
C31 C33 H33A 109.5
C31 C33 H33B 109.5
H33A C33 H33B 109.5
C31 C33 H33C 109.5
H33A C33 H33C 109.5
H33B C33 H33C 109.5
C31 C34 H34A 109.5
C31 C34 H34B 109.5
H34A C34 H34B 109.5
C31 C34 H34C 109.5
H34A C34 H34C 109.5
H34B C34 H34C 109.5
C45 C41 O42 109.83(13)
C45 C41 C4 134.34(15)
O42 C41 C4 115.83(13)
C44 C43 O42 109.66(14)
C44 C43 C46 133.89(15)
O42 C43 C46 116.41(15)
C41 C45 C44 106.69(15)
C41 C45 H45 126.7
C44 C45 H45 126.7
C43 C44 C45 107.19(14)
C43 C44 H44 126.4
C45 C44 H44 126.4
C43 C46 H46A 109.5
C43 C46 H46B 109.5
H46A C46 H46B 109.5
C43 C46 H46C 109.5
H46A C46 H46C 109.5
H46B C46 H46C 109.5

loop_
_geom_bond_atom_site_label_1
_geom_bond_atom_site_label_2
_geom_bond_distance
O1 C1 1.230(2)
O2 C5 1.217(2)
O3 C5 1.3509(18)
O3 C31 1.4784(17)
O42 C41 1.3793(19)
O42 C43 1.3839(18)
N1 C1 1.348(2)
N1 C2 1.4634(18)
N1 H1 0.85(2)
N2 C5 1.345(2)
N2 C4 1.4635(18)
N2 H2 0.87(2)
C1 C11 1.503(2)
C2 C21 1.526(2)
C2 C3 1.5544(19)
C2 H2A 1.0000
C3 C6 1.531(2)
C3 C4 1.555(2)
C3 H3 1.0000
C4 C41 1.506(2)
C4 H4 1.0000
C6 H6A 0.9800
C6 H6B 0.9800
C6 H6C 0.9800
C11 C16 1.377(2)
C11 C12 1.390(2)
C12 C13 1.391(2)
C12 H12 0.9500
C13 C14 1.376(3)
C13 H13 0.9500
C14 C15 1.372(3)
C14 H14 0.9500
C15 C16 1.396(2)
C15 H15 0.9500
C16 H16 0.9500
C21 C26 1.390(2)
C21 C22 1.392(2)
C22 C23 1.394(2)
C22 H22 0.9500
C23 C24 1.388(3)
C23 H23 0.9500
C24 C25 1.377(3)
C24 H24 0.9500
C25 C26 1.391(2)
C25 H25 0.9500
C26 H26 0.9500
C31 C34 1.513(2)
C31 C33 1.517(2)
C31 C32 1.520(2)
C32 H32A 0.9800
C32 H32B 0.9800
C32 H32C 0.9800
C33 H33A 0.9800
C33 H33B 0.9800
C33 H33C 0.9800
C34 H34A 0.9800
C34 H34B 0.9800
C34 H34C 0.9800
C41 C45 1.347(2)
C43 C44 1.341(3)
C43 C46 1.488(2)
C45 C44 1.433(2)
C45 H45 0.9500
C44 H44 0.9500
C46 H46A 0.9800
C46 H46B 0.9800
C46 H46C 0.9800

loop_
_geom_hbond_atom_site_label_D
_geom_hbond_atom_site_label_H
_geom_hbond_atom_site_label_A
_geom_hbond_distance_DH
_geom_hbond_distance_HA
_geom_hbond_distance_DA
_geom_hbond_angle_DHA
_geom_hbond_site_symmetry_A
N1 H1 O1 0.85(2) 2.37(2) 3.1895(19) 159.6(15) 1_455
N2 H2 O2 0.87(2) 2.32(2) 3.1481(19) 158.9(19) 1_455
C32 H32C O2 0.98 2.40 3.014(2) 120.3 .
C34 H34B O2 0.98 2.41 3.025(2) 120.0 .
C45 H45 O2 0.95 2.52 3.341(2) 145.1 1_455

loop_
_geom_torsion_atom_site_label_1
_geom_torsion_atom_site_label_2
_geom_torsion_atom_site_label_3
_geom_torsion_atom_site_label_4
_geom_torsion
C2 N1 C1 O1 -1.2(2)
C2 N1 C1 C11 178.81(12)
C1 N1 C2 C21 -95.78(16)
C1 N1 C2 C3 136.83(14)
N1 C2 C3 C6 167.56(14)
C21 C2 C3 C6 42.66(18)
N1 C2 C3 C4 -71.46(16)
C21 C2 C3 C4 163.64(12)
C5 N2 C4 C41 106.63(16)
C5 N2 C4 C3 -126.70(15)
C6 C3 C4 N2 -169.60(14)
C2 C3 C4 N2 69.18(16)
C6 C3 C4 C41 -45.19(18)
C2 C3 C4 C41 -166.41(12)
C4 N2 C5 O2 8.0(2)
C4 N2 C5 O3 -172.40(12)
C31 O3 C5 O2 -1.6(2)
C31 O3 C5 N2 178.85(12)
O1 C1 C11 C16 -155.37(16)
N1 C1 C11 C16 24.6(2)
O1 C1 C11 C12 23.1(2)
N1 C1 C11 C12 -156.91(15)
C16 C11 C12 C13 -0.4(3)
C1 C11 C12 C13 -179.00(16)
C11 C12 C13 C14 1.2(3)
C12 C13 C14 C15 -0.8(3)
C13 C14 C15 C16 -0.3(3)
C12 C11 C16 C15 -0.7(3)
C1 C11 C16 C15 177.80(16)
C14 C15 C16 C11 1.1(3)
N1 C2 C21 C26 130.64(14)
C3 C2 C21 C26 -103.81(16)
N1 C2 C21 C22 -47.17(18)
C3 C2 C21 C22 78.38(17)
C26 C21 C22 C23 -1.6(2)
C2 C21 C22 C23 176.25(14)
C21 C22 C23 C24 0.3(2)
C22 C23 C24 C25 1.4(2)
C23 C24 C25 C26 -1.8(2)
C22 C21 C26 C25 1.2(2)
C2 C21 C26 C25 -176.67(14)
C24 C25 C26 C21 0.5(2)
C5 O3 C31 C34 63.12(18)
C5 O3 C31 C33 -179.27(14)
C5 O3 C31 C32 -61.70(18)
C43 O42 C41 C45 -0.31(16)
C43 O42 C41 C4 179.39(12)
N2 C4 C41 C45 51.1(2)
C3 C4 C41 C45 -75.0(2)
N2 C4 C41 O42 -128.47(13)
C3 C4 C41 O42 105.40(15)
C41 O42 C43 C44 0.37(17)
C41 O42 C43 C46 -177.56(13)
O42 C41 C45 C44 0.14(17)
C4 C41 C45 C44 -179.49(15)
O42 C43 C44 C45 -0.28(18)
C46 C43 C44 C45 177.14(18)
C41 C45 C44 C43 0.09(18)
